data_7039955
loop_
_publ_author_name
'Voitekhovich, Sergei V.'
'Grigoriev, Yuri V.'
'Lyakhov, Alexander S.'
'Ivashkevich, Ludmila S.'
'Ivashkevich, Oleg A.'

_publ_section_title
;
 The first organocopper tetrazole derivative: synthesis and
 characterization.
;
_journal_issue 34
_journal_name_full 'Dalton transactions (Cambridge, England : 2003)'
_journal_page_first 13406
_journal_page_last 13414
_journal_paper_doi 10.1039/c6dt02306a
_journal_volume 45
_journal_year 2016
_chemical_formula_moiety 'C10 H22 Cl2 Cu2 N12'
_chemical_formula_sum 'C10 H22 Cl2 Cu2 N12'
_chemical_formula_weight 508.37
_space_group_crystal_system monoclinic
_space_group_IT_number 14
_space_group_name_Hall '-P 2ybc'
_space_group_name_H-M_alt 'P 1 21/c 1'
_symmetry_space_group_name_Hall '-P 2ybc'
_symmetry_space_group_name_H-M 'P 1 21/c 1'
_atom_sites_solution_hydrogens mixed
_atom_sites_solution_primary direct
_atom_sites_solution_secondary difmap
_audit_creation_method SHELXL-2014/7
_audit_update_record
;
2016-06-08 deposited with the CCDC.
2016-07-20 downloaded from the CCDC.
;
_cell_angle_alpha 90
_cell_angle_beta 103.0549(6)
_cell_angle_gamma 90
_cell_formula_units_Z 2
_cell_length_a 7.62760(10)
_cell_length_b 10.01430(10)
_cell_length_c 12.5130(2)
_cell_measurement_reflns_used 9951
_cell_measurement_temperature 100(2)
_cell_measurement_theta_max 33.20
_cell_measurement_theta_min 2.63
_cell_volume 931.10(2)
_computing_cell_refinement 'SAINT (Bruker, 2010)'
_computing_data_collection 'APEX2 (Bruker, 2010)'
_computing_data_reduction 'SAINT (Bruker, 2010)'
_computing_molecular_graphics 'PLATON (Spek, 2009)'
_computing_publication_material
;
SHELXL-2014/7 (Sheldrick, 2015),
PLATON (Spek, 2009)
;
_computing_structure_refinement 'SHELXL-2014/7 (Sheldrick, 2015)'
_computing_structure_solution 'SIR2014 (Burla et al., 2015)'
_diffrn_ambient_temperature 100(2)
_diffrn_measured_fraction_theta_full 1.000
_diffrn_measured_fraction_theta_max 0.999
_diffrn_measurement_device_type 'Bruker APEX-II CCD'
_diffrn_measurement_method '\f and \w scans'
_diffrn_radiation_monochromator graphite
_diffrn_radiation_type MoK\a
_diffrn_radiation_wavelength 0.71073
_diffrn_reflns_av_R_equivalents 0.0147
_diffrn_reflns_av_unetI/netI 0.0151
_diffrn_reflns_Laue_measured_fraction_full 1.000
_diffrn_reflns_Laue_measured_fraction_max 0.999
_diffrn_reflns_limit_h_max 11
_diffrn_reflns_limit_h_min -11
_diffrn_reflns_limit_k_max 15
_diffrn_reflns_limit_k_min -15
_diffrn_reflns_limit_l_max 15
_diffrn_reflns_limit_l_min -19
_diffrn_reflns_number 13312
_diffrn_reflns_point_group_measured_fraction_full 1.000
_diffrn_reflns_point_group_measured_fraction_max 0.999
_diffrn_reflns_theta_full 25.242
_diffrn_reflns_theta_max 33.203
_diffrn_reflns_theta_min 2.632
_diffrn_source 'fine-focus sealed tube'
_exptl_absorpt_coefficient_mu 2.595
_exptl_absorpt_correction_T_max 0.7465
_exptl_absorpt_correction_T_min 0.6457
_exptl_absorpt_correction_type multi-scan
_exptl_absorpt_process_details 'SADABS (Bruker, 2008)'
_exptl_crystal_colour blue
_exptl_crystal_density_diffrn 1.813
_exptl_crystal_description prism
_exptl_crystal_F_000 516
_exptl_crystal_size_max 0.270
_exptl_crystal_size_mid 0.270
_exptl_crystal_size_min 0.150
_refine_diff_density_max 0.977
_refine_diff_density_min -0.492
_refine_diff_density_rms 0.067
_refine_ls_extinction_method none
_refine_ls_goodness_of_fit_ref 1.004
_refine_ls_hydrogen_treatment mixed
_refine_ls_matrix_type full
_refine_ls_number_parameters 127
_refine_ls_number_reflns 3573
_refine_ls_number_restraints 0
_refine_ls_restrained_S_all 1.004
_refine_ls_R_factor_all 0.0216
_refine_ls_R_factor_gt 0.0199
_refine_ls_shift/su_max 0.001
_refine_ls_shift/su_mean 0.000
_refine_ls_structure_factor_coef Fsqd
_refine_ls_weighting_details 'w=1/[\s^2^(Fo^2^)+(0.0271P)^2^+0.5393P] where P=(Fo^2^+2Fc^2^)/3'
_refine_ls_weighting_scheme calc
_refine_ls_wR_factor_gt 0.0521
_refine_ls_wR_factor_ref 0.0527
_reflns_Friedel_coverage 0.000
_reflns_number_gt 3355
_reflns_number_total 3573
_reflns_threshold_expression 'I > 2\s(I)'
_cod_data_source_file c6dt02306a2.cif
_cod_data_source_block V_100
_cod_depositor_comments 'Adding full bibliography for 7039954--7039958.cif.'
_cod_database_code 7039955
_shelx_shelxl_version_number 2014/7
_shelx_space_group_comment
;
The symmetry employed for this shelxl refinement is uniquely defined
by the following loop, which should always be used as a source of
symmetry information in preference to the above space-group names.
They are only intended as comments.
;
_shelx_estimated_absorpt_t_min 0.541
_shelx_estimated_absorpt_t_max 0.697

loop_
_space_group_symop_operation_xyz
'x, y, z'
'-x, y+1/2, -z+1/2'
'-x, -y, -z'
'x, -y-1/2, z-1/2'

loop_
_atom_site_label
_atom_site_type_symbol
_atom_site_fract_x
_atom_site_fract_y
_atom_site_fract_z
_atom_site_U_iso_or_equiv
_atom_site_adp_type
_atom_site_occupancy
_atom_site_site_symmetry_order
_atom_site_calc_flag
_atom_site_refinement_flags_posn
_atom_site_refinement_flags_adp
Cu1 Cu 0.51436(2) 0.18373(2) 0.07085(2) 0.00983(4) Uani 1 1 d . .
Cl1 Cl 0.63917(3) 0.35035(2) -0.04854(2) 0.01365(5) Uani 1 1 d . .
N1 N 0.15268(12) 0.13998(10) -0.07000(8) 0.01429(16) Uani 1 1 d . .
N2 N 0.04110(13) 0.05220(10) -0.13479(9) 0.01865(19) Uani 1 1 d . .
N3 N 0.13296(12) -0.05520(10) -0.13574(9) 0.01637(17) Uani 1 1 d . .
N4 N 0.30308(12) -0.03765(9) -0.07217(7) 0.01167(15) Uani 1 1 d . .
C5 C 0.31671(13) 0.08615(10) -0.02996(8) 0.01109(16) Uani 1 1 d . .
C6 C 0.08787(15) 0.27349(12) -0.05262(10) 0.0189(2) Uani 1 1 d . .
H6A H -0.0451 0.2753 -0.0757 0.023 Uiso 1 1 calc R U
H6B H 0.1361 0.3384 -0.0983 0.023 Uiso 1 1 calc R U
C7 C 0.14568(15) 0.31362(12) 0.06703(11) 0.0179(2) Uani 1 1 d . .
H7A H 0.0844 0.3976 0.0790 0.022 Uiso 1 1 calc R U
H7B H 0.1092 0.2435 0.1134 0.022 Uiso 1 1 calc R U
N8 N 0.34137(13) 0.33276(9) 0.09963(8) 0.01287(15) Uani 1 1 d . .
H8 H 0.371(2) 0.3999(17) 0.0579(13) 0.015 Uiso 1 1 d . U
C9 C 0.39887(16) 0.37269(12) 0.21552(9) 0.01620(19) Uani 1 1 d . .
H9A H 0.3657 0.3031 0.2636 0.019 Uiso 1 1 calc R U
H9B H 0.3401 0.4575 0.2283 0.019 Uiso 1 1 calc R U
C10 C 0.60042(16) 0.39003(11) 0.23993(9) 0.01693(19) Uani 1 1 d . .
H10A H 0.6334 0.4644 0.1962 0.020 Uiso 1 1 calc R U
H10B H 0.6476 0.4098 0.3187 0.020 Uiso 1 1 calc R U
N11 N 0.67480(13) 0.26281(10) 0.21016(8) 0.01414(16) Uani 1 1 d . .
H11A H 0.679(2) 0.2072(17) 0.2665(14) 0.017 Uiso 1 1 d . U
H11B H 0.786(2) 0.2720(17) 0.2002(14) 0.017 Uiso 1 1 d . U

loop_
_atom_site_aniso_label
_atom_site_aniso_U_11
_atom_site_aniso_U_22
_atom_site_aniso_U_33
_atom_site_aniso_U_23
_atom_site_aniso_U_13
_atom_site_aniso_U_12
Cu1 0.01044(6) 0.01021(6) 0.00892(6) 0.00004(4) 0.00231(4) 0.00164(4)
Cl1 0.01718(11) 0.01197(10) 0.01361(10) 0.00193(8) 0.00730(8) 0.00173(8)
N1 0.0108(4) 0.0132(4) 0.0180(4) -0.0017(3) 0.0015(3) 0.0018(3)
N2 0.0117(4) 0.0172(4) 0.0252(5) -0.0046(4) 0.0003(3) 0.0008(3)
N3 0.0113(4) 0.0150(4) 0.0216(5) -0.0024(3) 0.0012(3) 0.0000(3)
N4 0.0107(3) 0.0112(4) 0.0130(4) 0.0004(3) 0.0023(3) 0.0001(3)
C5 0.0106(4) 0.0113(4) 0.0118(4) 0.0012(3) 0.0034(3) 0.0015(3)
C6 0.0149(4) 0.0156(5) 0.0242(5) -0.0039(4) 0.0003(4) 0.0066(4)
C7 0.0132(4) 0.0165(5) 0.0250(5) -0.0051(4) 0.0062(4) 0.0002(4)
N8 0.0138(4) 0.0119(4) 0.0136(4) -0.0005(3) 0.0046(3) -0.0001(3)
C9 0.0212(5) 0.0162(5) 0.0121(4) -0.0015(3) 0.0057(4) 0.0033(4)
C10 0.0221(5) 0.0135(4) 0.0149(5) -0.0022(3) 0.0034(4) 0.0007(4)
N11 0.0173(4) 0.0135(4) 0.0114(4) -0.0005(3) 0.0029(3) 0.0013(3)

loop_
_atom_type_symbol
_atom_type_description
_atom_type_scat_dispersion_real
_atom_type_scat_dispersion_imag
_atom_type_scat_source
C C 0.0033 0.0016 'International Tables Vol C Tables 4.2.6.8 and 6.1.1.4'
H H 0.0000 0.0000 'International Tables Vol C Tables 4.2.6.8 and 6.1.1.4'
N N 0.0061 0.0033 'International Tables Vol C Tables 4.2.6.8 and 6.1.1.4'
Cl Cl 0.1484 0.1585 'International Tables Vol C Tables 4.2.6.8 and 6.1.1.4'
Cu Cu 0.3201 1.2651 'International Tables Vol C Tables 4.2.6.8 and 6.1.1.4'

loop_
_geom_angle_atom_site_label_1
_geom_angle_atom_site_label_2
_geom_angle_atom_site_label_3
_geom_angle
_geom_angle_site_symmetry_1
_geom_angle_site_symmetry_3
C5 Cu1 N4 94.12(4) . 3_655
C5 Cu1 N11 161.87(4) . .
N4 Cu1 N11 89.70(4) 3_655 .
C5 Cu1 N8 92.45(4) . .
N4 Cu1 N8 169.81(4) 3_655 .
N11 Cu1 N8 81.69(4) . .
C5 Cu1 Cl1 106.15(3) . .
N4 Cu1 Cl1 97.49(3) 3_655 .
N11 Cu1 Cl1 90.87(3) . .
N8 Cu1 Cl1 88.13(3) . .
C5 N1 N2 111.50(9) . .
C5 N1 C6 128.85(9) . .
N2 N1 C6 119.65(9) . .
N3 N2 N1 106.14(9) . .
N2 N3 N4 109.50(9) . .
C5 N4 N3 109.00(8) . .
C5 N4 Cu1 132.42(7) . 3_655
N3 N4 Cu1 118.21(7) . 3_655
N4 C5 N1 103.87(9) . .
N4 C5 Cu1 133.09(7) . .
N1 C5 Cu1 123.02(8) . .
N1 C6 C7 110.94(10) . .
N1 C6 H6A 109.5 . .
C7 C6 H6A 109.5 . .
N1 C6 H6B 109.5 . .
C7 C6 H6B 109.5 . .
H6A C6 H6B 108.0 . .
N8 C7 C6 111.07(9) . .
N8 C7 H7A 109.4 . .
C6 C7 H7A 109.4 . .
N8 C7 H7B 109.4 . .
C6 C7 H7B 109.4 . .
H7A C7 H7B 108.0 . .
C7 N8 C9 111.53(9) . .
C7 N8 Cu1 120.26(7) . .
C9 N8 Cu1 107.84(7) . .
C7 N8 H8 107.9(10) . .
C9 N8 H8 107.8(10) . .
Cu1 N8 H8 100.4(10) . .
N8 C9 C10 107.10(9) . .
N8 C9 H9A 110.3 . .
C10 C9 H9A 110.3 . .
N8 C9 H9B 110.3 . .
C10 C9 H9B 110.3 . .
H9A C9 H9B 108.5 . .
N11 C10 C9 106.37(9) . .
N11 C10 H10A 110.5 . .
C9 C10 H10A 110.5 . .
N11 C10 H10B 110.5 . .
C9 C10 H10B 110.5 . .
H10A C10 H10B 108.6 . .
C10 N11 Cu1 111.01(7) . .
C10 N11 H11A 106.6(11) . .
Cu1 N11 H11A 109.8(11) . .
C10 N11 H11B 112.3(11) . .
Cu1 N11 H11B 109.0(11) . .
H11A N11 H11B 108.1(15) . .

loop_
_geom_bond_atom_site_label_1
_geom_bond_atom_site_label_2
_geom_bond_distance
_geom_bond_site_symmetry_2
Cu1 C5 1.9900(10) .
Cu1 N4 2.0172(9) 3_655
Cu1 N11 2.0493(9) .
Cu1 N8 2.0767(9) .
Cu1 Cl1 2.5622(3) .
N1 C5 1.3505(13) .
N1 N2 1.3575(13) .
N1 C6 1.4587(15) .
N2 N3 1.2851(14) .
N3 N4 1.3715(12) .
N4 C5 1.3424(13) .
N4 Cu1 2.0172(9) 3_655
C6 C7 1.5164(17) .
C6 H6A 0.9900 .
C6 H6B 0.9900 .
C7 N8 1.4684(15) .
C7 H7A 0.9900 .
C7 H7B 0.9900 .
N8 C9 1.4723(15) .
N8 H8 0.911(17) .
C9 C10 1.5082(16) .
C9 H9A 0.9900 .
C9 H9B 0.9900 .
C10 N11 1.4762(15) .
C10 H10A 0.9900 .
C10 H10B 0.9900 .
N11 H11A 0.893(17) .
N11 H11B 0.890(17) .

loop_
_geom_hbond_atom_site_label_D
_geom_hbond_atom_site_label_H
_geom_hbond_atom_site_label_A
_geom_hbond_distance_DH
_geom_hbond_distance_HA
_geom_hbond_distance_DA
_geom_hbond_angle_DHA
_geom_hbond_site_symmetry_A
C6 H6A Cl1 0.99 2.62 3.5196(12) 152. 1_455
N11 H11B N3 0.890(17) 2.444(17) 2.8208(14) 105.9(13) 3_655
N8 H8 Cl1 0.911(17) 2.504(17) 3.2472(10) 139.0(13) 3_665
N8 H8 Cl1 0.911(17) 2.725(16) 3.2451(10) 117.2(12) .
N11 H11A Cl1 0.893(17) 2.469(18) 3.2933(10) 153.6(15) 4_566

loop_
_geom_torsion_atom_site_label_1
_geom_torsion_atom_site_label_2
_geom_torsion_atom_site_label_3
_geom_torsion_atom_site_label_4
_geom_torsion
_geom_torsion_site_symmetry_1
_geom_torsion_site_symmetry_4
C5 N1 N2 N3 -0.03(13) . .
C6 N1 N2 N3 179.63(10) . .
N1 N2 N3 N4 -0.03(13) . .
N2 N3 N4 C5 0.08(13) . .
N2 N3 N4 Cu1 -173.84(8) . 3_655
N3 N4 C5 N1 -0.09(11) . .
Cu1 N4 C5 N1 172.64(8) 3_655 .
N3 N4 C5 Cu1 178.45(8) . .
Cu1 N4 C5 Cu1 -8.82(16) 3_655 .
N2 N1 C5 N4 0.08(12) . .
C6 N1 C5 N4 -179.54(11) . .
N2 N1 C5 Cu1 -178.65(8) . .
C6 N1 C5 Cu1 1.73(16) . .
C5 N1 C6 C7 -44.01(16) . .
N2 N1 C6 C7 136.40(11) . .
N1 C6 C7 N8 68.11(12) . .
C6 C7 N8 C9 179.60(9) . .
C6 C7 N8 Cu1 -52.70(12) . .
C7 N8 C9 C10 -179.78(9) . .
Cu1 N8 C9 C10 46.11(10) . .
N8 C9 C10 N11 -55.47(11) . .
C9 C10 N11 Cu1 38.26(10) . .
